data_2216724
loop_
_publ_author_name
'Hua Yang'
'Yuting Chen'
'Dacheng Li'
'Daqi Wang'

_publ_section_title <i>trans</i>-Tetrakis(pyridine-\k<i>N</i>)bis(thiocyanato-\k<i>N</i>)manganese(II)
_journal_coeditor_code PV2046
_journal_issue 12
_journal_name_full 'Acta Crystallographica Section E'
_journal_page_first m3186
_journal_page_last m3186
_journal_paper_doi 10.1107/S1600536807062459
_journal_volume 63
_journal_year 2007
_chemical_formula_iupac '[Mn (N C S)2 (C5 H5 N)4]'
_chemical_formula_sum 'C22 H20 Mn N6 S2'
_chemical_formula_weight 487.50
_chemical_name_systematic
;
trans-Tetrakis(pyridine-\kN)bis(thiocyanato-\kN)manganese
;
_space_group_IT_number 15
_symmetry_cell_setting monoclinic
_symmetry_space_group_name_Hall '-C 2yc'
_symmetry_space_group_name_H-M 'C 1 2/c 1'
_atom_sites_solution_hydrogens geom
_atom_sites_solution_primary direct
_atom_sites_solution_secondary difmap
_audit_creation_method SHELXL97
_cell_angle_alpha 90.00
_cell_angle_beta 107.413(2)
_cell_angle_gamma 90.00
_cell_formula_units_Z 4
_cell_length_a 12.4982(12)
_cell_length_b 13.1542(14)
_cell_length_c 15.236(2)
_cell_measurement_reflns_used 2791
_cell_measurement_temperature 298(2)
_cell_measurement_theta_max 26.679
_cell_measurement_theta_min 2.306
_cell_volume 2390.1(5)
_computing_cell_refinement 'SMART (Siemens, 1996)'
_computing_data_collection 'SMART (Siemens, 1996)'
_computing_data_reduction 'SAINT (Siemens, 1996)'
_computing_molecular_graphics 'SHELXTL (Bruker, 1997)'
_computing_publication_material 'SHELXTL (Bruker, 1997)'
_computing_structure_refinement 'SHELXL97 (Sheldrick, 1997)'
_computing_structure_solution 'SHELXS97 (Sheldrick, 1997)'
_diffrn_ambient_temperature 298(2)
_diffrn_measured_fraction_theta_full 0.999
_diffrn_measured_fraction_theta_max 0.999
_diffrn_measurement_device_type 'CCD area-detector'
_diffrn_measurement_method '\f and \w scans'
_diffrn_radiation_monochromator graphite
_diffrn_radiation_source 'fine-focus sealed tube'
_diffrn_radiation_type MoK\a
_diffrn_radiation_wavelength 0.71073
_diffrn_reflns_av_R_equivalents 0.0304
_diffrn_reflns_av_sigmaI/netI 0.0307
_diffrn_reflns_limit_h_max 14
_diffrn_reflns_limit_h_min -14
_diffrn_reflns_limit_k_max 15
_diffrn_reflns_limit_k_min -7
_diffrn_reflns_limit_l_max 18
_diffrn_reflns_limit_l_min -18
_diffrn_reflns_number 5844
_diffrn_reflns_theta_full 25.01
_diffrn_reflns_theta_max 25.01
_diffrn_reflns_theta_min 2.31
_exptl_absorpt_coefficient_mu 0.748
_exptl_absorpt_correction_T_max 0.7694
_exptl_absorpt_correction_T_min 0.6796
_exptl_absorpt_correction_type multi-scan
_exptl_absorpt_process_details '(SADABS; Sheldrick, 1996)'
_exptl_crystal_colour brown
_exptl_crystal_density_diffrn 1.355
_exptl_crystal_density_method 'not measured'
_exptl_crystal_description block
_exptl_crystal_F_000 1004
_exptl_crystal_size_max 0.56
_exptl_crystal_size_mid 0.42
_exptl_crystal_size_min 0.37
_refine_diff_density_max 0.277
_refine_diff_density_min -0.294
_refine_ls_extinction_coef 0.0089(6)
_refine_ls_extinction_expression Fc^*^=kFc[1+0.001xFc^2^\l^3^/sin(2\q)]^-1/4^
_refine_ls_extinction_method SHELXL
_refine_ls_goodness_of_fit_ref 1.001
_refine_ls_hydrogen_treatment constr
_refine_ls_matrix_type full
_refine_ls_number_parameters 143
_refine_ls_number_reflns 2107
_refine_ls_number_restraints 0
_refine_ls_restrained_S_all 1.001
_refine_ls_R_factor_all 0.0451
_refine_ls_R_factor_gt 0.0316
_refine_ls_shift/su_max 0.000
_refine_ls_shift/su_mean 0.000
_refine_ls_structure_factor_coef Fsqd
_refine_ls_weighting_details 'calc w=1/[\s^2^(Fo^2^)+(0.0386P)^2^+2.2714P] where P=(Fo^2^+2Fc^2^)/3'
_refine_ls_weighting_scheme calc
_refine_ls_wR_factor_gt 0.0762
_refine_ls_wR_factor_ref 0.0895
_reflns_number_gt 1661
_reflns_number_total 2107
_reflns_threshold_expression I>2\s(I)
_cod_data_source_file pv2046.cif
_cod_data_source_block I
_cod_depositor_comments
;
The following automatic conversions were performed:
'_symmetry_cell_setting' value 'Monoclinic' changed to 'monoclinic'
according to '/home/saulius/struct/CIF-dictionaries/cif_core.dic'
dictionary named 'cif_core.dic' version 2.4.1 from 2010-06-29.

Automatic conversion script
Id: cif_fix_enum 1527 2010-12-29 10:47:43Z saulius 

The following automatic conversions were performed:

'_symmetry_cell_setting' value 'Monoclinic' changed to 'monoclinic'
according to /home/saulius/struct/CIF-dictionaries/cif_core.dic
dictionary named 'cif_core.dic' version 2.4.1 from 2010-06-29.

Automatic conversion script
Id: cif_fix_values 1715 2011-07-08 13:25:40Z adriana 
;
_cod_original_sg_symbol_Hall '-C 2yc '
_cod_original_sg_symbol_H-M 'C 2/c  '
_cod_database_code 2216724
_cod_database_fobs_code 2216724

loop_
_symmetry_equiv_pos_as_xyz
'x, y, z'
'-x, y, -z+1/2'
'x+1/2, y+1/2, z'
'-x+1/2, y+1/2, -z+1/2'
'-x, -y, -z'
'x, -y, z-1/2'
'-x+1/2, -y+1/2, -z'
'x+1/2, -y+1/2, z-1/2'

loop_
_atom_site_type_symbol
_atom_site_label
_atom_site_fract_x
_atom_site_fract_y
_atom_site_fract_z
_atom_site_U_iso_or_equiv
_atom_site_adp_type
_atom_site_calc_flag
_atom_site_refinement_flags
_atom_site_occupancy
Mn Mn1 0.2500 0.2500 0.5000 0.04435(19) Uani d S 1
N N1 0.10819(16) 0.16743(16) 0.51970(15) 0.0601(6) Uani d . 1
N N2 0.21099(15) 0.18519(15) 0.35223(13) 0.0498(5) Uani d . 1
N N3 0.36836(16) 0.11699(15) 0.56271(13) 0.0524(5) Uani d . 1
S S1 -0.07605(6) 0.14598(6) 0.58350(6) 0.0735(3) Uani d . 1
C C1 0.03139(19) 0.15820(16) 0.54594(15) 0.0453(5) Uani d . 1
C C2 0.1569(2) 0.0971(2) 0.32889(18) 0.0599(7) Uani d . 1
H H2 0.1323 0.0633 0.3730 0.072 Uiso calc R 1
C C3 0.1355(2) 0.0536(2) 0.2437(2) 0.0711(8) Uani d . 1
H H3 0.0991 -0.0088 0.2311 0.085 Uiso calc R 1
C C4 0.1684(2) 0.1034(3) 0.1779(2) 0.0797(9) Uani d . 1
H H4 0.1541 0.0760 0.1192 0.096 Uiso calc R 1
C C5 0.2228(3) 0.1940(3) 0.1993(2) 0.0806(9) Uani d . 1
H H5 0.2457 0.2294 0.1553 0.097 Uiso calc R 1
C C6 0.2435(2) 0.2326(2) 0.28698(18) 0.0626(7) Uani d . 1
H H6 0.2816 0.2940 0.3012 0.075 Uiso calc R 1
C C7 0.3356(2) 0.0206(2) 0.5493(2) 0.0664(7) Uani d . 1
H H7 0.2613 0.0074 0.5165 0.080 Uiso calc R 1
C C8 0.4055(3) -0.0603(2) 0.5813(2) 0.0847(10) Uani d . 1
H H8 0.3795 -0.1266 0.5691 0.102 Uiso calc R 1
C C9 0.5135(3) -0.0418(3) 0.6309(3) 0.0924(11) Uani d . 1
H H9 0.5625 -0.0952 0.6541 0.111 Uiso calc R 1
C C10 0.5488(3) 0.0562(3) 0.6461(2) 0.0907(10) Uani d . 1
H H10 0.6225 0.0709 0.6796 0.109 Uiso calc R 1
C C11 0.4744(2) 0.1328(2) 0.6113(2) 0.0701(8) Uani d . 1
H H11 0.4994 0.1996 0.6222 0.084 Uiso calc R 1

loop_
_atom_site_aniso_label
_atom_site_aniso_U_11
_atom_site_aniso_U_22
_atom_site_aniso_U_33
_atom_site_aniso_U_12
_atom_site_aniso_U_13
_atom_site_aniso_U_23
Mn1 0.0405(3) 0.0446(3) 0.0497(3) -0.0004(2) 0.0162(2) 0.0014(2)
N1 0.0493(11) 0.0643(13) 0.0705(14) -0.0099(10) 0.0239(11) -0.0002(11)
N2 0.0461(10) 0.0537(12) 0.0503(11) 0.0016(9) 0.0154(9) 0.0013(10)
N3 0.0487(11) 0.0514(12) 0.0582(12) 0.0034(9) 0.0178(10) 0.0047(10)
S1 0.0721(5) 0.0691(5) 0.0963(6) -0.0056(4) 0.0509(4) 0.0024(4)
C1 0.0485(12) 0.0377(12) 0.0474(13) -0.0022(10) 0.0109(11) 0.0023(10)
C2 0.0568(15) 0.0658(17) 0.0580(16) -0.0058(13) 0.0188(12) -0.0054(13)
C3 0.0616(16) 0.082(2) 0.0677(18) -0.0056(14) 0.0169(14) -0.0206(16)
C4 0.0650(18) 0.116(3) 0.0544(17) 0.0082(18) 0.0119(14) -0.0205(18)
C5 0.079(2) 0.115(3) 0.0547(17) 0.009(2) 0.0302(15) 0.0157(18)
C6 0.0597(15) 0.0704(18) 0.0575(16) 0.0016(13) 0.0174(13) 0.0095(13)
C7 0.0664(16) 0.0559(16) 0.0783(19) 0.0019(13) 0.0236(14) 0.0101(14)
C8 0.110(3) 0.0530(17) 0.103(2) 0.0173(17) 0.050(2) 0.0166(16)
C9 0.093(3) 0.089(3) 0.103(3) 0.046(2) 0.041(2) 0.035(2)
C10 0.0607(18) 0.099(3) 0.103(3) 0.0258(18) 0.0096(17) 0.021(2)
C11 0.0565(16) 0.0679(18) 0.0804(19) 0.0057(14) 0.0120(14) 0.0030(15)

loop_
_atom_type_symbol
_atom_type_description
_atom_type_scat_dispersion_real
_atom_type_scat_dispersion_imag
_atom_type_scat_source
C C 0.0033 0.0016 'International Tables Vol C Tables 4.2.6.8 and 6.1.1.4'
H H 0.0000 0.0000 'International Tables Vol C Tables 4.2.6.8 and 6.1.1.4'
N N 0.0061 0.0033 'International Tables Vol C Tables 4.2.6.8 and 6.1.1.4'
S S 0.1246 0.1234 'International Tables Vol C Tables 4.2.6.8 and 6.1.1.4'
Mn Mn 0.3368 0.7283 'International Tables Vol C Tables 4.2.6.8 and 6.1.1.4'

loop_
_geom_angle_atom_site_label_1
_geom_angle_atom_site_label_2
_geom_angle_atom_site_label_3
_geom_angle_site_symmetry_1
_geom_angle_site_symmetry_3
_geom_angle
_geom_angle_publ_flag
N1 Mn1 N1 7_556 . 180.00 ?
N1 Mn1 N3 7_556 7_556 90.69(7) ?
N1 Mn1 N3 . 7_556 89.31(7) y
N1 Mn1 N3 7_556 . 89.31(7) ?
N1 Mn1 N3 . . 90.69(7) y
N3 Mn1 N3 7_556 . 180.00 ?
N1 Mn1 N2 7_556 7_556 90.41(7) ?
N1 Mn1 N2 . 7_556 89.59(7) y
N3 Mn1 N2 7_556 7_556 92.62(7) ?
N3 Mn1 N2 . 7_556 87.38(7) y
N1 Mn1 N2 7_556 . 89.59(7) ?
N1 Mn1 N2 . . 90.41(7) y
N3 Mn1 N2 7_556 . 87.38(7) ?
N3 Mn1 N2 . . 92.62(7) y
N2 Mn1 N2 7_556 . 180.0 ?
C1 N1 Mn1 . . 154.0(2) ?
C2 N2 C6 . . 116.7(2) ?
C2 N2 Mn1 . . 121.34(16) ?
C6 N2 Mn1 . . 121.90(17) ?
C11 N3 C7 . . 116.5(2) ?
C11 N3 Mn1 . . 121.45(18) ?
C7 N3 Mn1 . . 122.01(17) ?
N1 C1 S1 . . 179.5(2) ?
N2 C2 C3 . . 123.7(3) ?
N2 C2 H2 . . 118.2 ?
C3 C2 H2 . . 118.2 ?
C4 C3 C2 . . 118.8(3) ?
C4 C3 H3 . . 120.6 ?
C2 C3 H3 . . 120.6 ?
C3 C4 C5 . . 118.9(3) ?
C3 C4 H4 . . 120.5 ?
C5 C4 H4 . . 120.5 ?
C4 C5 C6 . . 119.4(3) ?
C4 C5 H5 . . 120.3 ?
C6 C5 H5 . . 120.3 ?
N2 C6 C5 . . 122.5(3) ?
N2 C6 H6 . . 118.7 ?
C5 C6 H6 . . 118.7 ?
N3 C7 C8 . . 123.5(3) ?
N3 C7 H7 . . 118.3 ?
C8 C7 H7 . . 118.3 ?
C9 C8 C7 . . 118.7(3) ?
C9 C8 H8 . . 120.6 ?
C7 C8 H8 . . 120.6 ?
C8 C9 C10 . . 118.9(3) ?
C8 C9 H9 . . 120.5 ?
C10 C9 H9 . . 120.5 ?
C9 C10 C11 . . 119.0(3) ?
C9 C10 H10 . . 120.5 ?
C11 C10 H10 . . 120.5 ?
N3 C11 C10 . . 123.4(3) ?
N3 C11 H11 . . 118.3 ?
C10 C11 H11 . . 118.3 ?

loop_
_geom_bond_atom_site_label_1
_geom_bond_atom_site_label_2
_geom_bond_site_symmetry_2
_geom_bond_distance
_geom_bond_publ_flag
Mn1 N1 7_556 2.1747(19) ?
Mn1 N1 . 2.1747(19) y
Mn1 N3 7_556 2.3057(19) ?
Mn1 N3 . 2.3057(19) y
Mn1 N2 7_556 2.3188(19) ?
Mn1 N2 . 2.3188(19) y
N1 C1 . 1.151(3) ?
N2 C2 . 1.336(3) ?
N2 C6 . 1.336(3) ?
N3 C11 . 1.327(3) ?
N3 C7 . 1.329(3) ?
S1 C1 . 1.617(2) ?
C2 C3 . 1.369(4) ?
C2 H2 . 0.9300 ?
C3 C4 . 1.360(4) ?
C3 H3 . 0.9300 ?
C4 C5 . 1.362(5) ?
C4 H4 . 0.9300 ?
C5 C6 . 1.379(4) ?
C5 H5 . 0.9300 ?
C6 H6 . 0.9300 ?
C7 C8 . 1.371(4) ?
C7 H7 . 0.9300 ?
C8 C9 . 1.356(5) ?
C8 H8 . 0.9300 ?
C9 C10 . 1.360(5) ?
C9 H9 . 0.9300 ?
C10 C11 . 1.366(4) ?
C10 H10 . 0.9300 ?
C11 H11 . 0.9300 ?

loop_
_geom_torsion_atom_site_label_1
_geom_torsion_atom_site_label_2
_geom_torsion_atom_site_label_3
_geom_torsion_atom_site_label_4
_geom_torsion_site_symmetry_1
_geom_torsion
N3 Mn1 N1 C1 7_556 -53.0(4)
N3 Mn1 N1 C1 . 127.0(4)
N2 Mn1 N1 C1 7_556 39.6(4)
N2 Mn1 N1 C1 . -140.4(4)
N1 Mn1 N2 C2 7_556 154.24(18)
N1 Mn1 N2 C2 . -25.76(18)
N3 Mn1 N2 C2 7_556 -115.04(18)
N3 Mn1 N2 C2 . 64.96(18)
N1 Mn1 N2 C6 7_556 -24.21(19)
N1 Mn1 N2 C6 . 155.79(19)
N3 Mn1 N2 C6 7_556 66.50(19)
N3 Mn1 N2 C6 . -113.50(19)
N1 Mn1 N3 C11 7_556 33.1(2)
N1 Mn1 N3 C11 . -146.9(2)
N2 Mn1 N3 C11 7_556 -57.3(2)
N2 Mn1 N3 C11 . 122.7(2)
N1 Mn1 N3 C7 7_556 -144.2(2)
N1 Mn1 N3 C7 . 35.8(2)
N2 Mn1 N3 C7 7_556 125.3(2)
N2 Mn1 N3 C7 . -54.7(2)
C6 N2 C2 C3 . 1.1(4)
Mn1 N2 C2 C3 . -177.5(2)
N2 C2 C3 C4 . -1.6(4)
C2 C3 C4 C5 . 0.9(4)
C3 C4 C5 C6 . 0.3(4)
C2 N2 C6 C5 . 0.2(4)
Mn1 N2 C6 C5 . 178.7(2)
C4 C5 C6 N2 . -0.9(4)
C11 N3 C7 C8 . -1.2(4)
Mn1 N3 C7 C8 . 176.2(2)
N3 C7 C8 C9 . 1.4(5)
C7 C8 C9 C10 . -0.9(5)
C8 C9 C10 C11 . 0.3(6)
C7 N3 C11 C10 . 0.6(4)
Mn1 N3 C11 C10 . -176.9(2)
C9 C10 C11 N3 . -0.1(5)
